data_7008128
loop_
_publ_author_name
'P\'erez, Julio'
'Morales, Dolores'
'Nieto, Sonia'
'Riera, Luc\'ia'
'Riera, V\'ictor'
'Miguel, Daniel'

_publ_section_title
;
 New [Mo(eta3-allyl)(CO)2L3]+ complexes with monodentate or tridentate
 nitrogen-donor ligands.
;
_journal_issue 5
_journal_name_full 'Dalton transactions (Cambridge, England : 2003)'
_journal_page_first 884
_journal_page_last 888
_journal_paper_doi 10.1039/b417332e
_journal_year 2005
_chemical_formula_sum 'C56 H49 B F24 Mo N6 O3'
_chemical_formula_weight 1416.76
_chemical_name_systematic
;
?
;
_space_group_IT_number 2
_symmetry_cell_setting triclinic
_symmetry_space_group_name_Hall '-P 1'
_symmetry_space_group_name_H-M 'P -1'
_atom_sites_solution_hydrogens geom
_atom_sites_solution_primary direct
_atom_sites_solution_secondary difmap
_audit_creation_method SHELXL-97
_cell_angle_alpha 86.569(4)
_cell_angle_beta 79.445(4)
_cell_angle_gamma 89.789(5)
_cell_formula_units_Z 2
_cell_length_a 13.209(3)
_cell_length_b 13.564(3)
_cell_length_c 17.510(4)
_cell_measurement_temperature 296(2)
_cell_volume 3078.5(12)
_computing_cell_refinement 'Bruker SMART'
_computing_data_collection 'Bruker SMART'
_computing_data_reduction 'Bruker SHELXTL'
_computing_molecular_graphics 'Bruker SHELXTL'
_computing_publication_material 'Bruker SHELXTL'
_computing_structure_refinement 'SHELXL-97 (Sheldrick, 1997)'
_computing_structure_solution 'SHELXS-97 (Sheldrick, 1990)'
_diffrn_ambient_temperature 296(2)
_diffrn_measured_fraction_theta_full 0.990
_diffrn_measured_fraction_theta_max 0.990
_diffrn_measurement_device_type 'CCD area detector'
_diffrn_measurement_method 'phi and omega scans'
_diffrn_radiation_monochromator graphite
_diffrn_radiation_source 'fine-focus sealed tube'
_diffrn_radiation_type MoK\a
_diffrn_radiation_wavelength 0.71073
_diffrn_reflns_av_R_equivalents 0.0265
_diffrn_reflns_av_sigmaI/netI 0.0491
_diffrn_reflns_limit_h_max 14
_diffrn_reflns_limit_h_min -12
_diffrn_reflns_limit_k_max 15
_diffrn_reflns_limit_k_min -15
_diffrn_reflns_limit_l_max 19
_diffrn_reflns_limit_l_min -18
_diffrn_reflns_number 13941
_diffrn_reflns_theta_full 23.30
_diffrn_reflns_theta_max 23.30
_diffrn_reflns_theta_min 1.19
_exptl_absorpt_coefficient_mu 0.333
_exptl_absorpt_correction_T_max 1.000000
_exptl_absorpt_correction_T_min 0.735995
_exptl_absorpt_correction_type SADABS
_exptl_crystal_colour YELLOW
_exptl_crystal_density_diffrn 1.528
_exptl_crystal_density_method 'not measured'
_exptl_crystal_description BLOCK
_exptl_crystal_F_000 1428
_exptl_crystal_size_max 0.11
_exptl_crystal_size_mid 0.19
_exptl_crystal_size_min 0.34
_refine_diff_density_max 1.083
_refine_diff_density_min -0.527
_refine_diff_density_rms 0.075
_refine_ls_extinction_method none
_refine_ls_goodness_of_fit_ref 1.037
_refine_ls_hydrogen_treatment mixed
_refine_ls_matrix_type full
_refine_ls_number_parameters 837
_refine_ls_number_reflns 8784
_refine_ls_number_restraints 0
_refine_ls_restrained_S_all 1.037
_refine_ls_R_factor_all 0.0835
_refine_ls_R_factor_gt 0.0624
_refine_ls_shift/su_max 0.001
_refine_ls_shift/su_mean 0.000
_refine_ls_structure_factor_coef Fsqd
_refine_ls_weighting_details 'calc w=1/[\s^2^(Fo^2^)+(0.0946P)^2^+3.3075P] where P=(Fo^2^+2Fc^2^)/3'
_refine_ls_weighting_scheme calc
_refine_ls_wR_factor_gt 0.1593
_refine_ls_wR_factor_ref 0.1755
_reflns_number_gt 6621
_reflns_number_total 8784
_reflns_threshold_expression >2sigma(I)
_cod_data_source_file b417332e.txt
_cod_data_source_block Compound_6_(sn131am)
_cod_depositor_comments
;
The following automatic conversions were performed:
'_symmetry_cell_setting' value 'Triclinic' changed to 'triclinic'
according to '/home/saulius/struct/CIF-dictionaries/cif_core.dic'
dictionary named 'cif_core.dic' version 2.4.1 from 2010-06-29.

Automatic conversion script
Id: cif_fix_enum 1527 2010-12-29 10:47:43Z saulius 
;
_cod_original_cell_volume 3078.6(12)
_cod_original_sg_symbol_H-M P-1
_cod_database_code 7008128

loop_
_symmetry_equiv_pos_as_xyz
'x, y, z'
'-x, -y, -z'

loop_
_atom_site_label
_atom_site_type_symbol
_atom_site_fract_x
_atom_site_fract_y
_atom_site_fract_z
_atom_site_U_iso_or_equiv
_atom_site_adp_type
_atom_site_occupancy
_atom_site_symmetry_multiplicity
_atom_site_calc_flag
_atom_site_refinement_flags
_atom_site_disorder_assembly
_atom_site_disorder_group
Mo1 Mo 0.49870(4) 0.25353(3) 0.39360(2) 0.04484(18) Uani 1 1 d . . .
C1 C 0.5939(5) 0.3554(5) 0.4123(3) 0.0616(16) Uani 1 1 d . . .
O1 O 0.6534(4) 0.4103(4) 0.4261(3) 0.0938(16) Uani 1 1 d . . .
C2 C 0.5954(5) 0.1722(5) 0.4399(4) 0.0642(16) Uani 1 1 d . . .
O2 O 0.6567(4) 0.1266(4) 0.4677(3) 0.1013(17) Uani 1 1 d . . .
N1 N 0.4138(3) 0.3567(3) 0.3168(2) 0.0457(10) Uani 1 1 d . . .
N2 N 0.3142(4) 0.3487(4) 0.3079(3) 0.0536(12) Uani 1 1 d . . .
H2 H 0.270(4) 0.321(4) 0.337(3) 0.053(19) Uiso 1 1 d . . .
N3 N 0.4115(3) 0.1176(3) 0.3607(2) 0.0489(11) Uani 1 1 d . . .
N4 N 0.3086(4) 0.1027(4) 0.3811(3) 0.0551(13) Uani 1 1 d . . .
H4 H 0.272(3) 0.147(3) 0.393(3) 0.023(14) Uiso 1 1 d . . .
N5 N 0.5909(3) 0.2342(3) 0.2766(2) 0.0460(10) Uani 1 1 d . . .
N6 N 0.5423(4) 0.2171(3) 0.2170(2) 0.0492(12) Uani 1 1 d . . .
H6 H 0.483(3) 0.213(3) 0.226(2) 0.005(10) Uiso 1 1 d . . .
C3 C 0.4189(5) 0.3585(5) 0.4864(3) 0.0713(18) Uani 1 1 d . . .
H3A H 0.4561 0.3735 0.5272 0.086 Uiso 1 1 calc R . .
H3B H 0.3818 0.4142 0.4679 0.086 Uiso 1 1 calc R . .
C4 C 0.3712(5) 0.2668(5) 0.4927(3) 0.0618(16) Uani 1 1 d . . .
H4A H 0.2994 0.2602 0.4865 0.074 Uiso 1 1 calc R . .
C5 C 0.4258(5) 0.1856(5) 0.5160(3) 0.0731(19) Uani 1 1 d . . .
H5A H 0.3931 0.1213 0.5183 0.088 Uiso 1 1 calc R . .
H5B H 0.4634 0.1943 0.5578 0.088 Uiso 1 1 calc R . .
C11 C 0.2892(5) 0.4140(4) 0.2535(4) 0.0617(16) Uani 1 1 d . . .
C12 C 0.3760(5) 0.4651(4) 0.2244(3) 0.0647(16) Uani 1 1 d . . .
H12 H 0.3836 0.5148 0.1848 0.078 Uiso 1 1 calc R . .
C13 C 0.4522(4) 0.4306(4) 0.2637(3) 0.0497(13) Uani 1 1 d . . .
C14 C 0.1828(6) 0.4224(6) 0.2379(5) 0.095(2) Uani 1 1 d . . .
H14A H 0.1592 0.4889 0.2446 0.142 Uiso 1 1 d R . .
H14B H 0.1382 0.3779 0.2735 0.142 Uiso 1 1 d R . .
H14C H 0.1820 0.4057 0.1855 0.142 Uiso 1 1 d R . .
C15 C 0.5592(5) 0.4682(5) 0.2536(4) 0.0769(19) Uani 1 1 d . . .
H15A H 0.5741 0.4833 0.3033 0.115 Uiso 1 1 calc R . .
H15B H 0.5669 0.5269 0.2195 0.115 Uiso 1 1 calc R . .
H15C H 0.6061 0.4188 0.2315 0.115 Uiso 1 1 calc R . .
C21 C 0.4472(5) 0.0284(4) 0.3381(3) 0.0561(14) Uani 1 1 d . . .
C22 C 0.3656(5) -0.0376(4) 0.3439(4) 0.0687(17) Uani 1 1 d . . .
H22 H 0.3701 -0.1029 0.3304 0.082 Uiso 1 1 calc R . .
C23 C 0.2788(5) 0.0104(5) 0.3726(4) 0.0645(16) Uani 1 1 d . . .
C24 C 0.5573(5) 0.0062(5) 0.3122(4) 0.0782(19) Uani 1 1 d . . .
H24A H 0.5783 0.0292 0.2587 0.117 Uiso 1 1 calc R . .
H24B H 0.5674 -0.0638 0.3173 0.117 Uiso 1 1 calc R . .
H24C H 0.5975 0.0388 0.3437 0.117 Uiso 1 1 calc R . .
C25 C 0.1693(6) -0.0237(6) 0.3925(6) 0.109(3) Uani 1 1 d . . .
H25A H 0.1448 -0.0198 0.4473 0.164 Uiso 1 1 calc R . .
H25B H 0.1647 -0.0908 0.3789 0.164 Uiso 1 1 calc R . .
H25C H 0.1279 0.0175 0.3641 0.164 Uiso 1 1 calc R . .
C31 C 0.6080(5) 0.2069(5) 0.1499(3) 0.0654(17) Uani 1 1 d . . .
C32 C 0.7036(5) 0.2185(5) 0.1665(4) 0.0727(19) Uani 1 1 d . . .
H32 H 0.7657 0.2158 0.1317 0.087 Uiso 1 1 calc R . .
C33 C 0.6915(4) 0.2348(4) 0.2447(4) 0.0590(15) Uani 1 1 d . . .
C34 C 0.5721(6) 0.1858(7) 0.0765(4) 0.105(3) Uani 1 1 d . . .
H34A H 0.5324 0.1257 0.0844 0.157 Uiso 1 1 calc R . .
H34B H 0.6306 0.1788 0.0357 0.157 Uiso 1 1 calc R . .
H34C H 0.5302 0.2393 0.0621 0.157 Uiso 1 1 calc R . .
C35 C 0.7753(5) 0.2531(6) 0.2891(5) 0.091(2) Uani 1 1 d . . .
H35A H 0.7743 0.3211 0.3017 0.137 Uiso 1 1 calc R . .
H35B H 0.8407 0.2386 0.2579 0.137 Uiso 1 1 calc R . .
H35C H 0.7648 0.2114 0.3362 0.137 Uiso 1 1 calc R . .
B51 B 0.1587(4) 0.7876(4) 0.1413(3) 0.0395(13) Uani 1 1 d . . .
C51 C 0.2536(3) 0.7617(3) 0.1889(3) 0.0377(11) Uani 1 1 d . . .
C52 C 0.2409(4) 0.7150(3) 0.2624(3) 0.0409(12) Uani 1 1 d . . .
H52 H 0.1748 0.6976 0.2881 0.049 Uiso 1 1 calc R . .
C53 C 0.3236(4) 0.6931(4) 0.2993(3) 0.0450(12) Uani 1 1 d . . .
C54 C 0.4223(4) 0.7168(4) 0.2627(3) 0.0520(14) Uani 1 1 d . . .
H54 H 0.4776 0.7017 0.2872 0.062 Uiso 1 1 calc R . .
C55 C 0.4385(4) 0.7631(4) 0.1896(3) 0.0472(13) Uani 1 1 d . . .
C56 C 0.3555(4) 0.7854(4) 0.1539(3) 0.0437(12) Uani 1 1 d . . .
H56 H 0.3677 0.8175 0.1046 0.052 Uiso 1 1 calc R . .
C57 C 0.3036(5) 0.6463(5) 0.3793(4) 0.0665(17) Uani 1 1 d . . .
C58 C 0.5426(5) 0.7916(6) 0.1487(5) 0.0755(19) Uani 1 1 d . . .
C61 C 0.1785(3) 0.8995(4) 0.1007(3) 0.0397(11) Uani 1 1 d . . .
C62 C 0.2109(4) 0.9758(4) 0.1407(3) 0.0436(12) Uani 1 1 d . . .
H62 H 0.2235 0.9612 0.1907 0.052 Uiso 1 1 calc R . .
C63 C 0.2253(4) 1.0719(4) 0.1100(3) 0.0482(13) Uani 1 1 d . . .
C64 C 0.2099(4) 1.0968(4) 0.0355(3) 0.0516(13) Uani 1 1 d . . .
H64 H 0.2207 1.1612 0.0141 0.062 Uiso 1 1 calc R . .
C65 C 0.1784(4) 1.0243(4) -0.0061(3) 0.0439(12) Uani 1 1 d . . .
C66 C 0.1633(4) 0.9282(4) 0.0258(3) 0.0407(11) Uani 1 1 d . . .
H66 H 0.1419 0.8807 -0.0041 0.049 Uiso 1 1 calc R . .
C67 C 0.2562(6) 1.1486(5) 0.1589(4) 0.0691(17) Uani 1 1 d . . .
C68 C 0.1616(5) 1.0474(4) -0.0868(3) 0.0568(14) Uani 1 1 d . . .
C71 C 0.0479(3) 0.7801(4) 0.2026(3) 0.0390(11) Uani 1 1 d . . .
C72 C 0.0053(4) 0.8605(4) 0.2435(3) 0.0445(12) Uani 1 1 d . . .
H72 H 0.0394 0.9211 0.2342 0.053 Uiso 1 1 calc R . .
C73 C -0.0857(4) 0.8533(4) 0.2973(3) 0.0524(14) Uani 1 1 d . . .
C74 C -0.1384(4) 0.7656(5) 0.3119(3) 0.0658(17) Uani 1 1 d . . .
H74 H -0.2003 0.7608 0.3472 0.079 Uiso 1 1 calc R . .
C75 C -0.0983(4) 0.6845(5) 0.2736(3) 0.0636(16) Uani 1 1 d . . .
C76 C -0.0065(4) 0.6924(4) 0.2201(3) 0.0528(14) Uani 1 1 d . . .
H76 H 0.0192 0.6365 0.1951 0.063 Uiso 1 1 calc R . .
C77 C -0.1271(5) 0.9409(6) 0.3373(5) 0.083(2) Uani 1 1 d . . .
C78 C -0.1529(9) 0.5901(7) 0.2872(6) 0.114(3) Uani 1 1 d . . .
C81 C 0.1581(4) 0.7070(3) 0.0746(3) 0.0396(11) Uani 1 1 d . . .
C82 C 0.0776(4) 0.7059(4) 0.0331(3) 0.0436(12) Uani 1 1 d . . .
H82 H 0.0225 0.7483 0.0461 0.052 Uiso 1 1 calc R . .
C83 C 0.0770(4) 0.6430(4) -0.0274(3) 0.0482(13) Uani 1 1 d . . .
C84 C 0.1552(4) 0.5767(4) -0.0458(3) 0.0545(14) Uani 1 1 d . . .
H84 H 0.1549 0.5347 -0.0858 0.065 Uiso 1 1 calc R . .
C85 C 0.2336(4) 0.5733(4) -0.0042(3) 0.0481(13) Uani 1 1 d . . .
C86 C 0.2349(4) 0.6381(4) 0.0542(3) 0.0445(12) Uani 1 1 d . . .
H86 H 0.2897 0.6351 0.0808 0.053 Uiso 1 1 calc R . .
C87 C -0.0089(5) 0.6515(5) -0.0723(4) 0.0693(18) Uani 1 1 d . . .
C88 C 0.3182(5) 0.5006(5) -0.0211(4) 0.0675(17) Uani 1 1 d . . .
F1 F 0.3856(4) 0.5990(4) 0.3981(3) 0.1225(18) Uani 1 1 d . . .
F2 F 0.2737(5) 0.7086(3) 0.4323(2) 0.1236(18) Uani 1 1 d . . .
F3 F 0.2334(4) 0.5772(4) 0.3913(2) 0.1139(16) Uani 1 1 d . . .
F4 F 0.6148(3) 0.7689(6) 0.1869(4) 0.169(3) Uani 1 1 d . . .
F5 F 0.5529(3) 0.8841(4) 0.1283(4) 0.146(2) Uani 1 1 d . . .
F6 F 0.5697(4) 0.7498(5) 0.0817(4) 0.151(2) Uani 1 1 d . . .
F7 F 0.3398(4) 1.1228(3) 0.1885(3) 0.1052(15) Uani 1 1 d . . .
F8 F 0.1862(4) 1.1635(4) 0.2205(3) 0.1220(18) Uani 1 1 d . . .
F9 F 0.2798(4) 1.2348(3) 0.1215(3) 0.1148(17) Uani 1 1 d . . .
F10 F 0.1497(5) 1.1413(3) -0.1040(3) 0.134(2) Uani 1 1 d . . .
F11 F 0.0819(4) 1.0017(5) -0.1034(3) 0.139(2) Uani 1 1 d . . .
F12 F 0.2367(3) 1.0205(4) -0.1399(2) 0.1046(14) Uani 1 1 d . . .
F13 F -0.0799(6) 1.0196(5) 0.3213(6) 0.217(5) Uani 1 1 d . . .
F14 F -0.1199(11) 0.9344(7) 0.4085(4) 0.269(6) Uani 1 1 d . . .
F15 F -0.2163(5) 0.9580(6) 0.3420(7) 0.256(6) Uani 1 1 d . . .
F16 F -0.1672(9) 0.5469(7) 0.2319(5) 0.265(7) Uani 1 1 d . . .
F17 F -0.2400(7) 0.5902(6) 0.3310(6) 0.250(6) Uani 1 1 d . . .
F18 F -0.1078(9) 0.5264(8) 0.3216(10) 0.320(9) Uani 1 1 d . . .
F19 F -0.0994(3) 0.6608(4) -0.0293(3) 0.1062(15) Uani 1 1 d . . .
F20 F 0.0022(4) 0.7271(5) -0.1214(3) 0.153(3) Uani 1 1 d . . .
F21 F -0.0181(4) 0.5727(4) -0.1108(3) 0.140(2) Uani 1 1 d . . .
F22 F 0.3066(4) 0.4403(3) -0.0742(3) 0.1138(16) Uani 1 1 d . . .
F23 F 0.4076(3) 0.5436(4) -0.0478(4) 0.1272(19) Uani 1 1 d . . .
F24 F 0.3311(4) 0.4457(4) 0.0401(3) 0.132(2) Uani 1 1 d . . .
O90 O 0.1359(4) 0.2591(4) 0.4189(3) 0.0995(16) Uani 1 1 d . . .
C91 C 0.1029(9) 0.3318(10) 0.4776(7) 0.156(4) Uani 1 1 d . . .
H91A H 0.1288 0.3134 0.5248 0.187 Uiso 1 1 calc R . .
H91B H 0.1303 0.3966 0.4581 0.187 Uiso 1 1 calc R . .
C92 C -0.0016(10) 0.3343(17) 0.4931(12) 0.309(15) Uani 1 1 d . . .
H92A H -0.0253 0.4015 0.4866 0.371 Uiso 1 1 calc R . .
H92B H -0.0273 0.3095 0.5462 0.371 Uiso 1 1 calc R . .
C93 C -0.0397(10) 0.2700(16) 0.4366(11) 0.247(10) Uani 1 1 d . . .
H93A H -0.0890 0.2212 0.4637 0.296 Uiso 1 1 calc R . .
H93B H -0.0715 0.3094 0.3995 0.296 Uiso 1 1 calc R . .
C94 C 0.0440(9) 0.2278(11) 0.4019(8) 0.171(5) Uani 1 1 d . . .
H94A H 0.0474 0.2378 0.3461 0.205 Uiso 1 1 calc R . .
H94B H 0.0374 0.1573 0.4148 0.205 Uiso 1 1 calc R . .

loop_
_atom_site_aniso_label
_atom_site_aniso_U_11
_atom_site_aniso_U_22
_atom_site_aniso_U_33
_atom_site_aniso_U_23
_atom_site_aniso_U_13
_atom_site_aniso_U_12
Mo1 0.0581(3) 0.0462(3) 0.0324(3) -0.00056(19) -0.0147(2) -0.0053(2)
C1 0.078(4) 0.076(4) 0.034(3) 0.004(3) -0.021(3) -0.020(3)
O1 0.126(4) 0.098(4) 0.066(3) 0.001(3) -0.042(3) -0.061(3)
C2 0.077(4) 0.068(4) 0.052(4) -0.003(3) -0.022(3) 0.001(3)
O2 0.119(4) 0.109(4) 0.086(4) 0.010(3) -0.050(3) 0.031(3)
N1 0.052(3) 0.050(3) 0.038(2) -0.007(2) -0.0130(19) 0.001(2)
N2 0.059(3) 0.055(3) 0.049(3) -0.004(3) -0.016(3) 0.001(3)
N3 0.058(3) 0.048(3) 0.042(3) -0.004(2) -0.012(2) -0.006(2)
N4 0.061(3) 0.051(3) 0.055(3) -0.011(2) -0.011(2) -0.007(3)
N5 0.056(3) 0.046(3) 0.036(2) -0.0017(19) -0.011(2) -0.001(2)
N6 0.047(3) 0.062(3) 0.036(3) -0.006(2) 0.000(2) -0.006(2)
C3 0.105(5) 0.072(4) 0.037(3) -0.015(3) -0.010(3) 0.010(4)
C4 0.067(4) 0.076(4) 0.038(3) -0.007(3) 0.002(3) -0.003(3)
C5 0.098(5) 0.083(5) 0.035(3) 0.002(3) -0.004(3) -0.021(4)
C11 0.078(4) 0.055(4) 0.064(4) -0.015(3) -0.039(3) 0.012(3)
C12 0.096(5) 0.051(4) 0.050(4) 0.001(3) -0.022(3) 0.004(3)
C13 0.068(4) 0.043(3) 0.039(3) -0.001(2) -0.014(3) 0.001(3)
C14 0.102(6) 0.091(5) 0.106(6) -0.007(5) -0.057(5) 0.015(4)
C15 0.082(5) 0.065(4) 0.079(5) 0.024(4) -0.009(3) -0.010(3)
C21 0.077(4) 0.043(3) 0.048(3) -0.003(3) -0.010(3) -0.004(3)
C22 0.099(5) 0.042(3) 0.065(4) -0.005(3) -0.011(4) -0.016(3)
C23 0.079(4) 0.055(4) 0.058(4) 0.002(3) -0.010(3) -0.022(3)
C24 0.083(5) 0.049(4) 0.101(5) -0.003(4) -0.014(4) 0.013(3)
C25 0.095(6) 0.095(6) 0.135(8) -0.014(5) -0.009(5) -0.043(5)
C31 0.083(5) 0.066(4) 0.043(4) -0.007(3) 0.001(3) -0.005(3)
C32 0.059(4) 0.077(5) 0.073(5) -0.016(4) 0.015(3) -0.003(3)
C33 0.050(4) 0.056(4) 0.068(4) -0.006(3) -0.003(3) 0.001(3)
C34 0.121(6) 0.145(8) 0.046(4) -0.027(5) -0.002(4) -0.023(6)
C35 0.056(4) 0.113(6) 0.106(6) -0.008(5) -0.014(4) -0.001(4)
B51 0.040(3) 0.042(3) 0.037(3) -0.001(3) -0.010(2) 0.001(2)
C51 0.042(3) 0.038(3) 0.035(3) -0.005(2) -0.011(2) 0.002(2)
C52 0.047(3) 0.040(3) 0.038(3) -0.006(2) -0.012(2) 0.001(2)
C53 0.058(3) 0.040(3) 0.042(3) -0.007(2) -0.020(2) 0.004(2)
C54 0.056(3) 0.047(3) 0.063(4) -0.017(3) -0.032(3) 0.007(3)
C55 0.050(3) 0.046(3) 0.049(3) -0.011(3) -0.016(2) 0.001(2)
C56 0.046(3) 0.049(3) 0.037(3) -0.005(2) -0.010(2) -0.001(2)
C57 0.091(5) 0.066(4) 0.046(4) -0.003(3) -0.023(3) 0.006(4)
C58 0.051(4) 0.084(5) 0.097(5) -0.017(4) -0.023(4) 0.002(3)
C61 0.036(3) 0.049(3) 0.034(3) -0.003(2) -0.008(2) 0.003(2)
C62 0.050(3) 0.047(3) 0.034(3) 0.003(2) -0.012(2) -0.002(2)
C63 0.049(3) 0.048(3) 0.049(3) -0.002(3) -0.010(2) -0.004(2)
C64 0.058(3) 0.044(3) 0.051(3) 0.010(3) -0.009(3) 0.004(3)
C65 0.041(3) 0.055(3) 0.035(3) 0.005(2) -0.008(2) 0.005(2)
C66 0.042(3) 0.044(3) 0.036(3) -0.004(2) -0.009(2) 0.003(2)
C67 0.098(5) 0.051(4) 0.063(4) -0.002(3) -0.029(4) -0.012(3)
C68 0.062(4) 0.061(4) 0.048(3) 0.010(3) -0.015(3) 0.002(3)
C71 0.038(3) 0.047(3) 0.033(3) 0.000(2) -0.011(2) -0.001(2)
C72 0.039(3) 0.049(3) 0.047(3) -0.004(2) -0.013(2) 0.001(2)
C73 0.041(3) 0.068(4) 0.050(3) -0.013(3) -0.011(2) 0.006(3)
C74 0.048(3) 0.092(5) 0.053(4) -0.015(3) 0.004(3) -0.012(3)
C75 0.061(4) 0.070(4) 0.056(4) -0.004(3) 0.001(3) -0.023(3)
C76 0.061(3) 0.053(3) 0.044(3) -0.008(3) -0.005(3) -0.005(3)
C77 0.051(4) 0.108(6) 0.083(5) -0.054(5) 0.019(3) -0.001(4)
C78 0.143(8) 0.086(6) 0.093(6) -0.007(5) 0.033(6) -0.054(6)
C81 0.041(3) 0.040(3) 0.038(3) -0.002(2) -0.008(2) -0.002(2)
C82 0.042(3) 0.043(3) 0.046(3) -0.006(2) -0.010(2) 0.001(2)
C83 0.050(3) 0.052(3) 0.045(3) -0.003(3) -0.014(2) -0.003(3)
C84 0.068(4) 0.052(3) 0.047(3) -0.016(3) -0.015(3) -0.002(3)
C85 0.053(3) 0.048(3) 0.044(3) -0.005(3) -0.007(2) 0.005(2)
C86 0.045(3) 0.052(3) 0.039(3) -0.001(2) -0.014(2) 0.000(2)
C87 0.066(4) 0.083(5) 0.070(4) -0.020(4) -0.037(4) -0.002(3)
C88 0.066(4) 0.088(5) 0.050(4) -0.018(4) -0.010(3) 0.015(4)
F1 0.123(4) 0.167(5) 0.080(3) 0.036(3) -0.038(3) 0.045(3)
F2 0.231(6) 0.091(3) 0.047(2) -0.013(2) -0.018(3) 0.025(3)
F3 0.166(4) 0.109(4) 0.067(3) 0.034(2) -0.033(3) -0.046(3)
F4 0.048(3) 0.273(8) 0.181(6) 0.081(5) -0.041(3) -0.027(3)
F5 0.069(3) 0.110(4) 0.238(7) 0.035(4) 0.013(3) -0.022(3)
F6 0.081(3) 0.220(7) 0.141(5) -0.069(5) 0.033(3) -0.020(4)
F7 0.135(4) 0.088(3) 0.114(3) -0.011(3) -0.076(3) -0.027(3)
F8 0.154(4) 0.109(4) 0.100(3) -0.057(3) 0.002(3) -0.022(3)
F9 0.206(5) 0.050(2) 0.100(3) 0.009(2) -0.064(3) -0.040(3)
F10 0.256(7) 0.082(3) 0.079(3) 0.012(2) -0.073(4) 0.043(4)
F11 0.113(3) 0.231(6) 0.082(3) 0.065(4) -0.063(3) -0.072(4)
F12 0.112(3) 0.151(4) 0.046(2) -0.002(2) -0.005(2) 0.025(3)
F13 0.177(6) 0.103(4) 0.324(12) -0.109(6) 0.107(7) -0.014(4)
F14 0.520(19) 0.183(8) 0.109(6) -0.081(6) -0.053(8) 0.160(10)
F15 0.092(4) 0.240(8) 0.471(16) -0.238(10) -0.074(6) 0.089(5)
F16 0.371(14) 0.206(8) 0.184(7) -0.094(7) 0.066(8) -0.211(10)
F17 0.205(8) 0.172(7) 0.307(10) -0.081(7) 0.149(8) -0.131(6)
F18 0.270(12) 0.147(7) 0.56(2) 0.180(12) -0.187(14) -0.140(8)
F19 0.058(2) 0.148(4) 0.124(4) -0.032(3) -0.039(2) 0.004(2)
F20 0.130(4) 0.197(6) 0.147(5) 0.098(5) -0.096(4) -0.051(4)
F21 0.138(4) 0.157(5) 0.164(5) -0.097(4) -0.109(4) 0.044(3)
F22 0.128(4) 0.112(3) 0.114(4) -0.068(3) -0.036(3) 0.054(3)
F23 0.067(3) 0.116(4) 0.191(6) -0.029(4) 0.002(3) 0.025(3)
F24 0.178(5) 0.136(4) 0.079(3) -0.004(3) -0.020(3) 0.104(4)
O90 0.075(3) 0.113(4) 0.105(4) -0.018(3) 0.000(3) -0.005(3)
C91 0.131(9) 0.215(13) 0.119(9) -0.040(9) -0.007(7) 0.024(9)
C92 0.095(9) 0.49(3) 0.38(3) -0.31(3) -0.037(12) 0.077(14)
C93 0.089(9) 0.40(3) 0.26(2) -0.14(2) -0.024(10) -0.007(12)
C94 0.078(7) 0.215(14) 0.210(14) -0.032(11) 0.005(8) -0.010(8)

loop_
_atom_type_symbol
_atom_type_description
_atom_type_scat_dispersion_real
_atom_type_scat_dispersion_imag
_atom_type_scat_source
C C 0.0033 0.0016 'International Tables Vol C Tables 4.2.6.8 and 6.1.1.4'
H H 0.0000 0.0000 'International Tables Vol C Tables 4.2.6.8 and 6.1.1.4'
B B 0.0013 0.0007 'International Tables Vol C Tables 4.2.6.8 and 6.1.1.4'
N N 0.0061 0.0033 'International Tables Vol C Tables 4.2.6.8 and 6.1.1.4'
O O 0.0106 0.0060 'International Tables Vol C Tables 4.2.6.8 and 6.1.1.4'
F F 0.0171 0.0103 'International Tables Vol C Tables 4.2.6.8 and 6.1.1.4'
Mo Mo -1.6832 0.6857 'International Tables Vol C Tables 4.2.6.8 and 6.1.1.4'

loop_
_geom_angle_atom_site_label_1
_geom_angle_atom_site_label_2
_geom_angle_atom_site_label_3
_geom_angle
_geom_angle_site_symmetry_1
_geom_angle_site_symmetry_3
_geom_angle_publ_flag
C2 Mo1 C1 80.0(3) . . ?
C2 Mo1 C4 101.9(3) . . ?
C1 Mo1 C4 101.6(2) . . ?
C2 Mo1 N5 90.0(2) . . ?
C1 Mo1 N5 90.9(2) . . ?
C4 Mo1 N5 164.0(2) . . ?
C2 Mo1 N1 167.6(2) . . ?
C1 Mo1 N1 94.8(2) . . ?
C4 Mo1 N1 90.1(2) . . ?
N5 Mo1 N1 78.73(15) . . ?
C2 Mo1 C5 67.9(3) . . ?
C1 Mo1 C5 105.3(2) . . ?
C4 Mo1 C5 35.8(2) . . ?
N5 Mo1 C5 149.1(2) . . ?
N1 Mo1 C5 124.6(2) . . ?
C2 Mo1 C3 108.1(2) . . ?
C1 Mo1 C3 68.7(3) . . ?
C4 Mo1 C3 35.5(2) . . ?
N5 Mo1 C3 149.1(2) . . ?
N1 Mo1 C3 80.1(2) . . ?
C5 Mo1 C3 61.5(2) . . ?
C2 Mo1 N3 93.4(2) . . ?
C1 Mo1 N3 169.7(2) . . ?
C4 Mo1 N3 87.41(19) . . ?
N5 Mo1 N3 81.17(15) . . ?
N1 Mo1 N3 90.07(15) . . ?
C5 Mo1 N3 79.07(19) . . ?
C3 Mo1 N3 121.1(2) . . ?
O1 C1 Mo1 175.1(6) . . ?
O2 C2 Mo1 177.0(6) . . ?
N2 N1 C13 103.4(4) . . ?
N2 N1 Mo1 126.9(3) . . ?
C13 N1 Mo1 129.3(3) . . ?
C11 N2 N1 113.2(5) . . ?
C21 N3 N4 103.4(4) . . ?
C21 N3 Mo1 130.2(4) . . ?
N4 N3 Mo1 124.3(3) . . ?
C23 N4 N3 113.7(5) . . ?
C33 N5 N6 104.5(4) . . ?
C33 N5 Mo1 136.1(4) . . ?
N6 N5 Mo1 119.4(3) . . ?
C31 N6 N5 112.6(5) . . ?
C4 C3 Mo1 67.3(3) . . ?
C3 C4 C5 117.4(6) . . ?
C3 C4 Mo1 77.2(3) . . ?
C5 C4 Mo1 76.8(3) . . ?
C4 C5 Mo1 67.4(3) . . ?
C12 C11 N2 105.7(5) . . ?
C12 C11 C14 132.2(7) . . ?
N2 C11 C14 122.1(6) . . ?
C11 C12 C13 108.0(6) . . ?
N1 C13 C12 109.8(5) . . ?
N1 C13 C15 123.2(5) . . ?
C12 C13 C15 127.0(6) . . ?
N3 C21 C22 109.9(5) . . ?
N3 C21 C24 124.0(5) . . ?
C22 C21 C24 126.1(6) . . ?
C23 C22 C21 107.5(5) . . ?
N4 C23 C22 105.5(5) . . ?
N4 C23 C25 123.3(7) . . ?
C22 C23 C25 131.2(6) . . ?
N6 C31 C32 105.7(5) . . ?
N6 C31 C34 122.2(6) . . ?
C32 C31 C34 132.1(6) . . ?
C31 C32 C33 107.3(5) . . ?
N5 C33 C32 109.9(5) . . ?
N5 C33 C35 123.5(6) . . ?
C32 C33 C35 126.6(6) . . ?
C61 B51 C71 111.0(4) . . ?
C61 B51 C81 110.6(4) . . ?
C71 B51 C81 108.8(4) . . ?
C61 B51 C51 107.7(4) . . ?
C71 B51 C51 109.5(4) . . ?
C81 B51 C51 109.3(4) . . ?
C52 C51 C56 115.6(4) . . ?
C52 C51 B51 124.5(4) . . ?
C56 C51 B51 119.9(4) . . ?
C51 C52 C53 122.2(5) . . ?
C54 C53 C52 120.3(5) . . ?
C54 C53 C57 120.5(5) . . ?
C52 C53 C57 119.1(5) . . ?
C55 C54 C53 119.4(5) . . ?
C54 C55 C56 119.7(5) . . ?
C54 C55 C58 121.3(5) . . ?
C56 C55 C58 118.9(5) . . ?
C55 C56 C51 122.7(5) . . ?
F2 C57 F3 105.3(6) . . ?
F2 C57 F1 107.3(5) . . ?
F3 C57 F1 102.4(6) . . ?
F2 C57 C53 113.2(5) . . ?
F3 C57 C53 114.6(5) . . ?
F1 C57 C53 113.0(5) . . ?
F5 C58 F4 106.8(6) . . ?
F5 C58 F6 102.6(7) . . ?
F4 C58 F6 104.8(7) . . ?
F5 C58 C55 113.8(6) . . ?
F4 C58 C55 114.5(7) . . ?
F6 C58 C55 113.2(5) . . ?
C62 C61 C66 114.2(5) . . ?
C62 C61 B51 121.3(4) . . ?
C66 C61 B51 124.5(4) . . ?
C63 C62 C61 123.4(5) . . ?
C64 C63 C62 120.4(5) . . ?
C64 C63 C67 120.5(5) . . ?
C62 C63 C67 119.0(5) . . ?
C65 C64 C63 118.2(5) . . ?
C64 C65 C66 120.8(5) . . ?
C64 C65 C68 120.1(5) . . ?
C66 C65 C68 119.1(5) . . ?
C65 C66 C61 123.0(5) . . ?
F8 C67 F9 107.6(6) . . ?
F8 C67 F7 103.7(6) . . ?
F9 C67 F7 104.8(5) . . ?
F8 C67 C63 113.1(5) . . ?
F9 C67 C63 114.2(5) . . ?
F7 C67 C63 112.4(5) . . ?
F12 C68 F10 104.6(5) . . ?
F12 C68 F11 103.0(5) . . ?
F10 C68 F11 106.5(6) . . ?
F12 C68 C65 113.7(5) . . ?
F10 C68 C65 114.3(5) . . ?
F11 C68 C65 113.7(5) . . ?
C76 C71 C72 115.4(4) . . ?
C76 C71 B51 122.0(4) . . ?
C72 C71 B51 122.4(4) . . ?
C73 C72 C71 122.6(5) . . ?
C74 C73 C72 120.3(5) . . ?
C74 C73 C77 119.9(5) . . ?
C72 C73 C77 119.8(6) . . ?
C73 C74 C75 118.9(5) . . ?
C74 C75 C76 120.4(5) . . ?
C74 C75 C78 120.3(6) . . ?
C76 C75 C78 119.3(6) . . ?
C71 C76 C75 122.5(5) . . ?
F15 C77 F13 107.6(10) . . ?
F15 C77 F14 100.7(8) . . ?
F13 C77 F14 96.1(8) . . ?
F15 C77 C73 118.3(7) . . ?
F13 C77 C73 118.6(6) . . ?
F14 C77 C73 111.8(8) . . ?
F16 C78 F18 101.2(11) . . ?
F16 C78 F17 104.3(11) . . ?
F18 C78 F17 101.2(11) . . ?
F16 C78 C75 118.7(9) . . ?
F18 C78 C75 113.1(11) . . ?
F17 C78 C75 116.0(8) . . ?
C86 C81 C82 115.2(4) . . ?
C86 C81 B51 124.6(4) . . ?
C82 C81 B51 120.2(4) . . ?
C81 C82 C83 122.2(5) . . ?
C84 C83 C82 120.3(5) . . ?
C84 C83 C87 121.1(5) . . ?
C82 C83 C87 118.6(5) . . ?
C85 C84 C83 118.9(5) . . ?
C84 C85 C86 120.2(5) . . ?
C84 C85 C88 120.5(5) . . ?
C86 C85 C88 119.3(5) . . ?
C85 C86 C81 123.1(5) . . ?
F20 C87 F19 105.6(6) . . ?
F20 C87 F21 107.8(6) . . ?
F19 C87 F21 104.0(6) . . ?
F20 C87 C83 112.2(5) . . ?
F19 C87 C83 114.1(6) . . ?
F21 C87 C83 112.5(6) . . ?
F24 C88 F22 106.4(6) . . ?
F24 C88 F23 105.6(6) . . ?
F22 C88 F23 104.3(5) . . ?
F24 C88 C85 113.3(5) . . ?
F22 C88 C85 114.2(5) . . ?
F23 C88 C85 112.2(6) . . ?
C94 O90 C91 102.7(8) . . ?
C92 C91 O90 108.8(11) . . ?
C91 C92 C93 107.3(11) . . ?
C94 C93 C92 103.6(11) . . ?
C93 C94 O90 117.0(12) . . ?

loop_
_geom_bond_atom_site_label_1
_geom_bond_atom_site_label_2
_geom_bond_distance
_geom_bond_site_symmetry_2
_geom_bond_publ_flag
Mo1 C2 1.941(7) . ?
Mo1 C1 1.954(6) . ?
Mo1 C4 2.201(5) . ?
Mo1 N5 2.213(4) . ?
Mo1 N1 2.310(4) . ?
Mo1 C5 2.321(6) . ?
Mo1 C3 2.327(6) . ?
Mo1 N3 2.334(4) . ?
C1 O1 1.152(7) . ?
C2 O2 1.175(7) . ?
N1 N2 1.358(6) . ?
N1 C13 1.360(7) . ?
N2 C11 1.346(8) . ?
N3 C21 1.352(7) . ?
N3 N4 1.353(6) . ?
N4 C23 1.339(7) . ?
N5 C33 1.344(7) . ?
N5 N6 1.353(6) . ?
N6 C31 1.340(7) . ?
C3 C4 1.386(9) . ?
C4 C5 1.395(9) . ?
C11 C12 1.342(9) . ?
C11 C14 1.484(9) . ?
C12 C13 1.384(8) . ?
C13 C15 1.481(8) . ?
C21 C22 1.389(8) . ?
C21 C24 1.478(9) . ?
C22 C23 1.346(9) . ?
C23 C25 1.493(9) . ?
C31 C32 1.359(9) . ?
C31 C34 1.493(9) . ?
C32 C33 1.380(9) . ?
C33 C35 1.494(9) . ?
B51 C61 1.638(8) . ?
B51 C71 1.648(7) . ?
B51 C81 1.649(7) . ?
B51 C51 1.653(7) . ?
C51 C52 1.383(7) . ?
C51 C56 1.403(7) . ?
C52 C53 1.389(7) . ?
C53 C54 1.374(8) . ?
C53 C57 1.481(8) . ?
C54 C55 1.372(8) . ?
C55 C56 1.383(7) . ?
C55 C58 1.472(9) . ?
C57 F2 1.299(7) . ?
C57 F3 1.301(7) . ?
C57 F1 1.340(7) . ?
C58 F5 1.286(8) . ?
C58 F4 1.287(8) . ?
C58 F6 1.322(8) . ?
C61 C62 1.394(7) . ?
C61 C66 1.396(7) . ?
C62 C63 1.381(7) . ?
C63 C64 1.378(7) . ?
C63 C67 1.489(8) . ?
C64 C65 1.367(7) . ?
C65 C66 1.388(7) . ?
C65 C68 1.485(7) . ?
C67 F8 1.311(8) . ?
C67 F9 1.315(7) . ?
C67 F7 1.340(8) . ?
C68 F12 1.297(7) . ?
C68 F10 1.306(7) . ?
C68 F11 1.311(7) . ?
C71 C76 1.381(7) . ?
C71 C72 1.401(7) . ?
C72 C73 1.384(7) . ?
C73 C74 1.368(8) . ?
C73 C77 1.467(9) . ?
C74 C75 1.377(8) . ?
C75 C76 1.390(8) . ?
C75 C78 1.458(10) . ?
C77 F15 1.189(8) . ?
C77 F13 1.230(9) . ?
C77 F14 1.266(10) . ?
C78 F16 1.205(11) . ?
C78 F18 1.238(14) . ?
C78 F17 1.261(11) . ?
C81 C86 1.390(7) . ?
C81 C82 1.394(7) . ?
C82 C83 1.400(7) . ?
C83 C84 1.374(7) . ?
C83 C87 1.494(8) . ?
C84 C85 1.371(8) . ?
C85 C86 1.389(7) . ?
C85 C88 1.488(8) . ?
C87 F20 1.289(8) . ?
C87 F19 1.300(7) . ?
C87 F21 1.316(7) . ?
C88 F24 1.304(8) . ?
C88 F22 1.305(7) . ?
C88 F23 1.313(8) . ?
O90 C94 1.377(12) . ?
O90 C91 1.474(11) . ?
C91 C92 1.357(14) . ?
C92 C93 1.510(17) . ?
C93 C94 1.307(16) . ?
